data_2018304
loop_
_publ_author_name
'Tao, Jian-Qing'
'Wang, Jun'
'Xu, Xiao-Juan'

_publ_section_title
;
 The coordination polymer
 poly[bis[\m~2~-2-(2,2'-bi-1<i>H</i>-imidazol-1-yl)acetato]cadmium]
;
_journal_coeditor_code WQ3007
_journal_issue 11
_journal_name_full 'Acta Crystallographica Section C'
_journal_page_first m364
_journal_page_last m366
_journal_paper_doi 10.1107/S0108270111042570
_journal_volume 67
_journal_year 2011
_chemical_formula_iupac '[Cd (C16 H14 N8 O4)]'
_chemical_formula_moiety 'C16 H14 Cd N8 O4'
_chemical_formula_sum 'C16 H14 Cd N8 O4'
_chemical_formula_weight 494.76
_chemical_name_systematic
;
poly[[\m~2~-2-(2,2'-bi-1<i>H</i>-imidazoly-1-yl)acetato]cadmium]
;
_space_group_IT_number 2
_symmetry_cell_setting triclinic
_symmetry_space_group_name_Hall '-P 1'
_symmetry_space_group_name_H-M 'P -1'
_atom_sites_solution_hydrogens geom
_atom_sites_solution_primary direct
_atom_sites_solution_secondary difmap
_audit_creation_method SHELXL-97
_cell_angle_alpha 73.150(3)
_cell_angle_beta 78.568(3)
_cell_angle_gamma 83.055(3)
_cell_formula_units_Z 2
_cell_length_a 8.1262(14)
_cell_length_b 10.5663(19)
_cell_length_c 10.8076(19)
_cell_measurement_temperature 273(2)
_cell_volume 868.5(3)
_computing_cell_refinement 'SAINT (Bruker, 2000)'
_computing_data_collection 'SMART (Bruker, 2000)'
_computing_data_reduction 'SAINT (Bruker, 2000)'
_computing_molecular_graphics 'DIAMOND (Brandenburg, 1999)'
_computing_publication_material 'SHELXTL (Sheldrick, 2008)'
_computing_structure_refinement 'SHELXTL (Sheldrick, 2008)'
_computing_structure_solution 'SHELXTL (Sheldrick, 2008)'
_diffrn_ambient_temperature 273(2)
_diffrn_measured_fraction_theta_full 0.981
_diffrn_measured_fraction_theta_max 0.981
_diffrn_measurement_device_type 'Bruker SMART CCD area-detector'
_diffrn_measurement_method '\f and \w'
_diffrn_radiation_monochromator graphite
_diffrn_radiation_source 'fine-focus sealed tube'
_diffrn_radiation_type MoK\a
_diffrn_radiation_wavelength 0.71073
_diffrn_reflns_av_R_equivalents 0.0410
_diffrn_reflns_av_sigmaI/netI 0.0572
_diffrn_reflns_limit_h_max 9
_diffrn_reflns_limit_h_min -9
_diffrn_reflns_limit_k_max 12
_diffrn_reflns_limit_k_min -12
_diffrn_reflns_limit_l_max 12
_diffrn_reflns_limit_l_min -6
_diffrn_reflns_number 4352
_diffrn_reflns_theta_full 25.01
_diffrn_reflns_theta_max 25.01
_diffrn_reflns_theta_min 2.00
_exptl_absorpt_coefficient_mu 1.303
_exptl_absorpt_correction_T_max 0.822
_exptl_absorpt_correction_T_min 0.781
_exptl_absorpt_correction_type multi-scan
_exptl_absorpt_process_details '(SADABS; Bruker, 2000)'
_exptl_crystal_colour white
_exptl_crystal_density_diffrn 1.892
_exptl_crystal_density_method 'not measured'
_exptl_crystal_description block
_exptl_crystal_F_000 492
_exptl_crystal_size_max 0.19
_exptl_crystal_size_mid 0.17
_exptl_crystal_size_min 0.15
_refine_diff_density_max 0.541
_refine_diff_density_min -0.393
_refine_ls_extinction_method none
_refine_ls_goodness_of_fit_ref 0.968
_refine_ls_hydrogen_treatment constr
_refine_ls_matrix_type full
_refine_ls_number_parameters 262
_refine_ls_number_reflns 3013
_refine_ls_number_restraints 0
_refine_ls_restrained_S_all 0.968
_refine_ls_R_factor_all 0.0367
_refine_ls_R_factor_gt 0.0315
_refine_ls_shift/su_max 0.001
_refine_ls_shift/su_mean 0.000
_refine_ls_structure_factor_coef Fsqd
_refine_ls_weighting_details 'calc w=1/[\s^2^(Fo^2^)+(0.0235P)^2^+0.0000P] where P=(Fo^2^+2Fc^2^)/3'
_refine_ls_weighting_scheme calc
_refine_ls_wR_factor_gt 0.0637
_refine_ls_wR_factor_ref 0.0653
_reflns_number_gt 2637
_reflns_number_total 3072
_reflns_threshold_expression I>2\s(I)
_cod_data_source_file wq3007.cif
_cod_data_source_block I
_cod_database_code 2018304
_cod_database_fobs_code 2018304

loop_
_symmetry_equiv_pos_as_xyz
'x, y, z'
'-x, -y, -z'

loop_
_atom_site_type_symbol
_atom_site_label
_atom_site_fract_x
_atom_site_fract_y
_atom_site_fract_z
_atom_site_U_iso_or_equiv
_atom_site_adp_type
_atom_site_calc_flag
_atom_site_refinement_flags
_atom_site_occupancy
_atom_site_symmetry_multiplicity
Cd Cd1 0.70921(3) 0.77295(3) 0.78625(3) 0.03370(10) Uani d . 1 1
O O1 1.3941(3) 0.8972(3) 0.8252(3) 0.0767(11) Uani d . 1 1
O O2 1.5858(3) 0.9786(3) 0.6559(3) 0.0468(7) Uani d . 1 1
O O3 0.4252(5) 0.3441(4) 1.4593(3) 0.0925(12) Uani d . 1 1
O O4 0.4735(4) 0.3433(3) 1.2556(3) 0.0746(10) Uani d . 1 1
N N1 0.8999(3) 0.9190(3) 0.7910(3) 0.0348(7) Uani d . 1 1
N N2 0.9376(3) 0.7719(3) 0.6151(3) 0.0353(7) Uani d . 1 1
N N3 1.1347(3) 1.0194(3) 0.7073(3) 0.0331(7) Uani d . 1 1
N N4 1.1804(3) 0.8439(3) 0.5038(3) 0.0394(8) Uani d . 1 1
H H4 1.2697 0.8871 0.4792 0.047 Uiso calc R 1 1
N N5 0.6261(3) 0.7236(3) 1.0130(3) 0.0362(7) Uani d . 1 1
N N6 0.8332(4) 0.5473(3) 0.8894(3) 0.0477(8) Uani d . 1 1
N N8 0.7480(4) 0.3737(3) 1.0501(3) 0.0421(8) Uani d . 1 1
H H8 0.7005 0.3275 1.1254 0.051 Uiso calc R 1 1
N N7 0.6258(3) 0.5859(3) 1.2096(3) 0.0314(7) Uani d . 1 1
C C1 0.9113(4) 1.0046(4) 0.8601(4) 0.0407(9) Uani d . 1 1
H H1 0.8321 1.0183 0.9308 0.049 Uiso calc R 1 1
C C2 1.0564(4) 1.0679(4) 0.8106(4) 0.0388(9) Uani d . 1 1
H H2 1.0947 1.1312 0.8407 0.047 Uiso calc R 1 1
C C7 1.3032(4) 1.0502(4) 0.6393(3) 0.0360(9) Uani d . 1 1
H H7A 1.3163 1.1434 0.6265 0.043 Uiso calc R 1 1
H H7B 1.3191 1.0346 0.5534 0.043 Uiso calc R 1 1
C C8 1.4373(4) 0.9678(4) 0.7139(4) 0.0392(9) Uani d . 1 1
C C3 1.0365(4) 0.9296(3) 0.6992(3) 0.0310(8) Uani d . 1 1
C C4 1.0565(4) 0.8506(3) 0.6054(3) 0.0303(8) Uani d . 1 1
C C5 0.9885(5) 0.7122(4) 0.5163(4) 0.0417(9) Uani d . 1 1
H H5 0.9292 0.6508 0.4993 0.050 Uiso calc R 1 1
C C15 0.6448(4) 0.4680(3) 1.3186(3) 0.0355(9) Uani d . 1 1
H H15A 0.6499 0.4951 1.3961 0.043 Uiso calc R 1 1
H H15B 0.7501 0.4187 1.2969 0.043 Uiso calc R 1 1
C C16 0.4990(4) 0.3773(4) 1.3492(4) 0.0360(9) Uani d . 1 1
C C11 0.6659(4) 0.6010(3) 1.0792(3) 0.0297(8) Uani d . 1 1
C C12 0.7492(4) 0.5058(3) 1.0100(3) 0.0333(8) Uani d . 1 1
C C14 0.8873(5) 0.4325(4) 0.8530(4) 0.0619(13) Uani d . 1 1
H H14 0.9510 0.4291 0.7723 0.074 Uiso calc R 1 1
C C13 0.8351(5) 0.3260(4) 0.9506(4) 0.0580(12) Uani d . 1 1
H H13 0.8547 0.2377 0.9500 0.070 Uiso calc R 1 1
C C6 1.1376(5) 0.7555(4) 0.4472(4) 0.0452(10) Uani d . 1 1
H H6 1.1992 0.7302 0.3750 0.054 Uiso calc R 1 1
C C10 0.5553(4) 0.7059(4) 1.2263(4) 0.0389(9) Uani d . 1 1
H H10 0.5149 0.7263 1.3055 0.047 Uiso calc R 1 1
C C9 0.5567(4) 0.7885(4) 1.1043(4) 0.0404(9) Uani d . 1 1
H H9 0.5160 0.8769 1.0857 0.049 Uiso calc R 1 1

loop_
_atom_site_aniso_label
_atom_site_aniso_U_11
_atom_site_aniso_U_22
_atom_site_aniso_U_33
_atom_site_aniso_U_12
_atom_site_aniso_U_13
_atom_site_aniso_U_23
Cd1 0.03319(16) 0.03693(17) 0.02885(16) -0.01135(11) -0.00453(11) -0.00260(12)
O1 0.0514(18) 0.086(3) 0.062(2) -0.0059(16) -0.0173(17) 0.0331(19)
O2 0.0259(14) 0.0577(18) 0.0543(17) -0.0053(12) -0.0058(13) -0.0112(15)
O3 0.119(3) 0.119(3) 0.045(2) -0.087(2) 0.012(2) -0.015(2)
O4 0.073(2) 0.118(3) 0.0466(19) -0.069(2) 0.0123(16) -0.034(2)
N1 0.0288(16) 0.0398(18) 0.0334(17) -0.0069(13) -0.0030(14) -0.0060(15)
N2 0.0374(17) 0.0347(18) 0.0307(17) -0.0085(14) -0.0027(14) -0.0037(14)
N3 0.0283(15) 0.0313(17) 0.0373(18) -0.0065(13) -0.0082(14) -0.0020(14)
N4 0.0307(16) 0.0411(19) 0.0430(19) -0.0039(14) -0.0030(15) -0.0076(16)
N5 0.0402(17) 0.0309(18) 0.0335(17) -0.0038(13) -0.0042(14) -0.0036(15)
N6 0.061(2) 0.044(2) 0.0327(18) -0.0112(17) 0.0061(16) -0.0082(16)
N8 0.0437(18) 0.0327(19) 0.0422(19) -0.0065(14) 0.0053(16) -0.0051(16)
N7 0.0362(16) 0.0307(17) 0.0267(16) -0.0115(13) -0.0057(13) -0.0032(13)
C1 0.037(2) 0.050(2) 0.037(2) -0.0061(18) -0.0024(18) -0.016(2)
C2 0.036(2) 0.044(2) 0.040(2) -0.0062(17) -0.0060(18) -0.0163(19)
C7 0.0314(19) 0.038(2) 0.035(2) -0.0119(16) -0.0054(16) -0.0001(17)
C8 0.037(2) 0.038(2) 0.042(2) -0.0055(17) -0.0094(19) -0.0071(19)
C3 0.0253(18) 0.031(2) 0.033(2) -0.0029(15) -0.0075(16) -0.0002(16)
C4 0.0254(18) 0.031(2) 0.029(2) 0.0014(15) -0.0045(16) -0.0012(16)
C5 0.045(2) 0.042(2) 0.042(2) -0.0041(18) -0.0119(19) -0.0119(19)
C15 0.041(2) 0.039(2) 0.0257(19) -0.0126(17) -0.0109(16) 0.0004(17)
C16 0.039(2) 0.035(2) 0.030(2) -0.0126(17) -0.0048(18) 0.0021(18)
C11 0.0319(19) 0.029(2) 0.0268(19) -0.0082(15) -0.0038(16) -0.0033(16)
C12 0.0352(19) 0.030(2) 0.034(2) -0.0084(16) -0.0067(17) -0.0045(17)
C14 0.073(3) 0.055(3) 0.055(3) -0.012(2) 0.018(2) -0.026(2)
C13 0.063(3) 0.038(2) 0.065(3) -0.006(2) 0.017(2) -0.020(2)
C6 0.045(2) 0.047(3) 0.042(2) 0.0060(19) -0.004(2) -0.015(2)
C10 0.046(2) 0.036(2) 0.037(2) -0.0121(17) 0.0001(18) -0.0145(19)
C9 0.044(2) 0.027(2) 0.048(2) -0.0045(17) -0.0011(19) -0.0099(19)

loop_
_atom_type_symbol
_atom_type_description
_atom_type_scat_dispersion_real
_atom_type_scat_dispersion_imag
_atom_type_scat_source
C C 0.0033 0.0016 'International Tables Vol C Tables 4.2.6.8 and 6.1.1.4'
Cd Cd -0.8075 1.2024 'International Tables Vol C Tables 4.2.6.8 and 6.1.1.4'
N N 0.0061 0.0033 'International Tables Vol C Tables 4.2.6.8 and 6.1.1.4'
O O 0.0106 0.0060 'International Tables Vol C Tables 4.2.6.8 and 6.1.1.4'
H H 0.0000 0.0000 'International Tables Vol C Tables 4.2.6.8 and 6.1.1.4'

loop_
_geom_angle_atom_site_label_1
_geom_angle_atom_site_label_2
_geom_angle_atom_site_label_3
_geom_angle_site_symmetry_1
_geom_angle_site_symmetry_3
_geom_angle
O4 Cd1 N5 2_667 . 98.16(10)
O4 Cd1 N1 2_667 . 169.50(11)
N5 Cd1 N1 . . 91.23(10)
O4 Cd1 N2 2_667 . 102.63(11)
N5 Cd1 N2 . . 144.96(10)
N1 Cd1 N2 . . 71.56(10)
O4 Cd1 O2 2_667 1_455 90.67(12)
N5 Cd1 O2 . 1_455 116.80(9)
N1 Cd1 O2 . 1_455 80.84(9)
N2 Cd1 O2 . 1_455 91.01(9)
O4 Cd1 N6 2_667 . 82.74(12)
N5 Cd1 N6 . . 70.92(10)
N1 Cd1 N6 . . 104.92(10)
N2 Cd1 N6 . . 84.01(10)
O2 Cd1 N6 1_455 . 170.65(10)
C8 O2 Cd1 . 1_655 98.1(2)
C16 O4 Cd1 . 2_667 137.9(2)
C3 N1 C1 . . 106.3(3)
C3 N1 Cd1 . . 115.6(2)
C1 N1 Cd1 . . 138.0(2)
C4 N2 C5 . . 106.0(3)
C4 N2 Cd1 . . 115.3(2)
C5 N2 Cd1 . . 138.7(3)
C3 N3 C2 . . 107.0(3)
C3 N3 C7 . . 129.7(3)
C2 N3 C7 . . 122.7(3)
C4 N4 C6 . . 107.1(3)
C4 N4 H4 . . 126.4
C6 N4 H4 . . 126.4
C11 N5 C9 . . 106.0(3)
C11 N5 Cd1 . . 115.6(2)
C9 N5 Cd1 . . 138.1(2)
C12 N6 C14 . . 104.2(3)
C12 N6 Cd1 . . 108.0(2)
C14 N6 Cd1 . . 136.9(3)
C12 N8 C13 . . 107.5(3)
C12 N8 H8 . . 126.2
C13 N8 H8 . . 126.2
C11 N7 C10 . . 106.9(3)
C11 N7 C15 . . 129.6(3)
C10 N7 C15 . . 123.4(3)
N1 C1 C2 . . 109.7(3)
N1 C1 H1 . . 125.2
C2 C1 H1 . . 125.2
C1 C2 N3 . . 106.0(3)
C1 C2 H2 . . 127.0
N3 C2 H2 . . 127.0
N3 C7 C8 . . 112.4(3)
N3 C7 H7A . . 109.1
C8 C7 H7A . . 109.1
N3 C7 H7B . . 109.1
C8 C7 H7B . . 109.1
H7A C7 H7B . . 107.9
O1 C8 O2 . . 124.6(4)
O1 C8 C7 . . 119.0(3)
O2 C8 C7 . . 116.4(3)
N1 C3 N3 . . 110.9(3)
N1 C3 C4 . . 118.8(3)
N3 C3 C4 . . 130.3(3)
N2 C4 N4 . . 110.7(3)
N2 C4 C3 . . 118.7(3)
N4 C4 C3 . . 130.6(3)
C6 C5 N2 . . 109.7(4)
C6 C5 H5 . . 125.2
N2 C5 H5 . . 125.2
N7 C15 C16 . . 112.1(3)
N7 C15 H15A . . 109.2
C16 C15 H15A . . 109.2
N7 C15 H15B . . 109.2
C16 C15 H15B . . 109.2
H15A C15 H15B . . 107.9
O3 C16 O4 . . 126.3(4)
O3 C16 C15 . . 118.6(4)
O4 C16 C15 . . 115.1(3)
N5 C11 N7 . . 110.9(3)
N5 C11 C12 . . 120.2(3)
N7 C11 C12 . . 128.9(3)
N6 C12 N8 . . 111.9(3)
N6 C12 C11 . . 120.0(3)
N8 C12 C11 . . 128.1(3)
C13 C14 N6 . . 110.4(4)
C13 C14 H14 . . 124.8
N6 C14 H14 . . 124.8
C14 C13 N8 . . 106.0(4)
C14 C13 H13 . . 127.0
N8 C13 H13 . . 127.0
C5 C6 N4 . . 106.5(3)
C5 C6 H6 . . 126.7
N4 C6 H6 . . 126.7
C9 C10 N7 . . 106.0(3)
C9 C10 H10 . . 127.0
N7 C10 H10 . . 127.0
C10 C9 N5 . . 110.1(3)
C10 C9 H9 . . 124.9
N5 C9 H9 . . 124.9

loop_
_geom_bond_atom_site_label_1
_geom_bond_atom_site_label_2
_geom_bond_site_symmetry_2
_geom_bond_distance
Cd1 O4 2_667 2.224(3)
Cd1 N5 . 2.329(3)
Cd1 N1 . 2.332(3)
Cd1 N2 . 2.347(3)
Cd1 O2 1_455 2.443(3)
Cd1 N6 . 2.503(3)
O1 C8 . 1.226(4)
O2 C8 . 1.247(4)
O2 Cd1 1_655 2.443(3)
O3 C16 . 1.193(4)
O4 C16 . 1.229(4)
O4 Cd1 2_667 2.224(3)
N1 C3 . 1.326(4)
N1 C1 . 1.351(5)
N2 C4 . 1.319(4)
N2 C5 . 1.365(5)
N3 C3 . 1.343(4)
N3 C2 . 1.373(4)
N3 C7 . 1.446(4)
N4 C4 . 1.347(4)
N4 C6 . 1.364(5)
N4 H4 . 0.8600
N5 C11 . 1.321(4)
N5 C9 . 1.356(4)
N6 C12 . 1.321(4)
N6 C14 . 1.378(5)
N8 C12 . 1.336(4)
N8 C13 . 1.356(5)
N8 H8 . 0.8600
N7 C11 . 1.348(4)
N7 C10 . 1.373(4)
N7 C15 . 1.463(4)
C1 C2 . 1.363(5)
C1 H1 . 0.9300
C2 H2 . 0.9300
C7 C8 . 1.519(5)
C7 H7A . 0.9700
C7 H7B . 0.9700
C3 C4 . 1.464(5)
C5 C6 . 1.346(5)
C5 H5 . 0.9300
C15 C16 . 1.539(5)
C15 H15A . 0.9700
C15 H15B . 0.9700
C11 C12 . 1.449(5)
C14 C13 . 1.345(6)
C14 H14 . 0.9300
C13 H13 . 0.9300
C6 H6 . 0.9300
C10 C9 . 1.353(5)
C10 H10 . 0.9300
C9 H9 . 0.9300

loop_
_geom_hbond_atom_site_label_D
_geom_hbond_atom_site_label_H
_geom_hbond_atom_site_label_A
_geom_hbond_site_symmetry_A
_geom_hbond_distance_DH
_geom_hbond_distance_HA
_geom_hbond_distance_DA
_geom_hbond_angle_DHA
N4 H4 O2 2_876 0.86 2.01 2.792(4) 150.3
C7 H7B O2 2_876 0.97 2.28 3.231(5) 166.4
N8 H8 O4 . 0.86 2.11 2.794(4) 136.3
N8 H8 O1 2_767 0.86 2.46 3.049(4) 126.1
C7 H7A O3 1_664 0.97 2.48 3.299(5) 142.3
C10 H10 O3 2_668 0.93 2.56 3.317(5) 138.7
C15 H15A O3 2_668 0.97 2.57 3.461(5) 152.5

loop_
_geom_torsion_atom_site_label_1
_geom_torsion_atom_site_label_2
_geom_torsion_atom_site_label_3
_geom_torsion_atom_site_label_4
_geom_torsion_site_symmetry_1
_geom_torsion
O4 Cd1 N1 C3 2_667 -57.6(7)
N5 Cd1 N1 C3 . 149.0(2)
N2 Cd1 N1 C3 . 0.2(2)
O2 Cd1 N1 C3 1_455 -94.0(2)
N6 Cd1 N1 C3 . 78.5(2)
O4 Cd1 N1 C1 2_667 119.3(6)
N5 Cd1 N1 C1 . -34.1(4)
N2 Cd1 N1 C1 . 177.0(4)
O2 Cd1 N1 C1 1_455 82.9(4)
N6 Cd1 N1 C1 . -104.7(4)
O4 Cd1 N2 C4 2_667 170.9(2)
N5 Cd1 N2 C4 . -64.2(3)
N1 Cd1 N2 C4 . 0.0(2)
O2 Cd1 N2 C4 1_455 79.9(2)
N6 Cd1 N2 C4 . -108.0(3)
O4 Cd1 N2 C5 2_667 -8.8(4)
N5 Cd1 N2 C5 . 116.2(4)
N1 Cd1 N2 C5 . -179.7(4)
O2 Cd1 N2 C5 1_455 -99.7(4)
N6 Cd1 N2 C5 . 72.4(4)
O4 Cd1 N5 C11 2_667 71.6(3)
N1 Cd1 N5 C11 . -113.1(2)
N2 Cd1 N5 C11 . -54.5(3)
O2 Cd1 N5 C11 1_455 166.5(2)
N6 Cd1 N5 C11 . -7.8(2)
O4 Cd1 N5 C9 2_667 -115.3(4)
N1 Cd1 N5 C9 . 59.9(4)
N2 Cd1 N5 C9 . 118.6(4)
O2 Cd1 N5 C9 1_455 -20.4(4)
N6 Cd1 N5 C9 . 165.3(4)
O4 Cd1 N6 C12 2_667 -83.8(3)
N5 Cd1 N6 C12 . 17.5(2)
N1 Cd1 N6 C12 . 103.6(3)
N2 Cd1 N6 C12 . 172.6(3)
O2 Cd1 N6 C12 1_455 -129.2(5)
O4 Cd1 N6 C14 2_667 52.6(4)
N5 Cd1 N6 C14 . 153.9(4)
N1 Cd1 N6 C14 . -120.0(4)
N2 Cd1 N6 C14 . -51.0(4)
O2 Cd1 N6 C14 1_455 7.2(9)
C3 N1 C1 C2 . -0.2(4)
Cd1 N1 C1 C2 . -177.2(2)
N1 C1 C2 N3 . 0.4(4)
C3 N3 C2 C1 . -0.5(4)
C7 N3 C2 C1 . -172.1(3)
C3 N3 C7 C8 . -90.2(4)
C2 N3 C7 C8 . 79.3(4)
Cd1 O2 C8 O1 1_655 20.4(5)
Cd1 O2 C8 C7 1_655 -160.2(3)
N3 C7 C8 O1 . -7.6(5)
N3 C7 C8 O2 . 172.9(3)
C1 N1 C3 N3 . -0.1(4)
Cd1 N1 C3 N3 . 177.7(2)
C1 N1 C3 C4 . -178.1(3)
Cd1 N1 C3 C4 . -0.3(4)
C2 N3 C3 N1 . 0.4(4)
C7 N3 C3 N1 . 171.2(3)
C2 N3 C3 C4 . 178.0(3)
C7 N3 C3 C4 . -11.2(6)
C5 N2 C4 N4 . 0.4(4)
Cd1 N2 C4 N4 . -179.3(2)
C5 N2 C4 C3 . 179.7(3)
Cd1 N2 C4 C3 . -0.1(4)
C6 N4 C4 N2 . -0.4(4)
C6 N4 C4 C3 . -179.6(3)
N1 C3 C4 N2 . 0.2(5)
N3 C3 C4 N2 . -177.3(3)
N1 C3 C4 N4 . 179.3(3)
N3 C3 C4 N4 . 1.9(6)
C4 N2 C5 C6 . -0.2(4)
Cd1 N2 C5 C6 . 179.4(3)
C11 N7 C15 C16 . -82.5(4)
C10 N7 C15 C16 . 95.7(4)
Cd1 O4 C16 O3 2_667 5.4(8)
Cd1 O4 C16 C15 2_667 -176.6(3)
N7 C15 C16 O3 . -127.4(4)
N7 C15 C16 O4 . 54.5(5)
C9 N5 C11 N7 . -0.6(4)
Cd1 N5 C11 N7 . 174.5(2)
C9 N5 C11 C12 . -177.7(3)
Cd1 N5 C11 C12 . -2.6(4)
C10 N7 C11 N5 . 0.5(4)
C15 N7 C11 N5 . 179.0(3)
C10 N7 C11 C12 . 177.3(3)
C15 N7 C11 C12 . -4.3(6)
C14 N6 C12 N8 . 0.0(5)
Cd1 N6 C12 N8 . 151.0(2)
C14 N6 C12 C11 . -177.1(3)
Cd1 N6 C12 C11 . -26.2(4)
C13 N8 C12 N6 . -0.3(5)
C13 N8 C12 C11 . 176.6(4)
N5 C11 C12 N6 . 21.8(5)
N7 C11 C12 N6 . -154.7(4)
N5 C11 C12 N8 . -154.8(4)
N7 C11 C12 N8 . 28.6(6)
C12 N6 C14 C13 . 0.2(5)
Cd1 N6 C14 C13 . -137.2(4)
N6 C14 C13 N8 . -0.4(5)
C12 N8 C13 C14 . 0.4(5)
N2 C5 C6 N4 . 0.0(4)
C4 N4 C6 C5 . 0.3(4)
C11 N7 C10 C9 . -0.2(4)
C15 N7 C10 C9 . -178.8(3)
N7 C10 C9 N5 . -0.2(4)
C11 N5 C9 C10 . 0.5(4)
Cd1 N5 C9 C10 . -173.0(3)
